data_7129375
loop_
_publ_author_name
'Budy, Hendrik'
'Prey, Sven E.'
'Buch, Christoph D.'
'Bolte, Michael'
'Lerner, Hans-Wolfram'
'Wagner, Matthias'

_publ_section_title
;
 Nucleophilic borylation of fluorobenzenes with reduced arylboranes
;
_journal_name_full 'Chemical Communications'
_journal_paper_doi 10.1039/D1CC06225E
_journal_year 2021
_chemical_formula_moiety 'C20 H14 B2 F5, C16 H32 Li O8'
_chemical_formula_sum 'C36 H46 B2 F5 Li O8'
_chemical_formula_weight 730.29
_space_group_crystal_system monoclinic
_space_group_IT_number 13
_space_group_name_Hall '-P 2yc'
_space_group_name_H-M_alt 'P 1 2/c 1'
_atom_sites_solution_hydrogens geom
_atom_sites_solution_primary direct
_audit_creation_method SHELXL-2018/3
_audit_update_record
;
2021-11-02 deposited with the CCDC.	2021-11-29 downloaded from the CCDC.
;
_cell_angle_alpha 90
_cell_angle_beta 102.043(3)
_cell_angle_gamma 90
_cell_formula_units_Z 4
_cell_length_a 14.9807(7)
_cell_length_b 11.3004(3)
_cell_length_c 21.6896(9)
_cell_measurement_reflns_used 52241
_cell_measurement_temperature 173(2)
_cell_measurement_theta_max 26.12
_cell_measurement_theta_min 3.15
_cell_volume 3591.0(2)
_computing_cell_refinement 'X-Area (Stoe & Cie, 2001)'
_computing_data_collection 'X-Area (Stoe & Cie, 2001)'
_computing_data_reduction 'X-Area (Stoe & Cie, 2001)'
_computing_molecular_graphics 'XP in SHELXTL-Plus (Sheldrick, 2008)'
_computing_structure_refinement 'SHELXL-2018/3 (Sheldrick, 2018)'
_diffrn_ambient_temperature 173(2)
_diffrn_measured_fraction_theta_full 0.995
_diffrn_measured_fraction_theta_max 0.981
_diffrn_measurement_device_type 'STOE IPDS II two-circle-diffractometer'
_diffrn_measurement_method \w
_diffrn_radiation_type MoK\a
_diffrn_radiation_wavelength 0.71073
_diffrn_reflns_av_R_equivalents 0.0342
_diffrn_reflns_av_unetI/netI 0.0189
_diffrn_reflns_Laue_measured_fraction_full 0.995
_diffrn_reflns_Laue_measured_fraction_max 0.981
_diffrn_reflns_limit_h_max 18
_diffrn_reflns_limit_h_min -18
_diffrn_reflns_limit_k_max 13
_diffrn_reflns_limit_k_min -13
_diffrn_reflns_limit_l_max 26
_diffrn_reflns_limit_l_min -26
_diffrn_reflns_number 35548
_diffrn_reflns_point_group_measured_fraction_full 0.995
_diffrn_reflns_point_group_measured_fraction_max 0.981
_diffrn_reflns_theta_full 25.000
_diffrn_reflns_theta_max 25.744
_diffrn_reflns_theta_min 3.285
_diffrn_source 'Genix 3D I\mS microfocus X-ray source'
_exptl_absorpt_coefficient_mu 0.109
_exptl_absorpt_correction_T_max 1.000
_exptl_absorpt_correction_T_min 0.632
_exptl_absorpt_correction_type multi-scan
_exptl_absorpt_process_details 'X-Area (Stoe & Cie, 2001)'
_exptl_crystal_colour colourless
_exptl_crystal_density_diffrn 1.351
_exptl_crystal_description block
_exptl_crystal_F_000 1536
_exptl_crystal_size_max 0.210
_exptl_crystal_size_mid 0.160
_exptl_crystal_size_min 0.130
_refine_diff_density_max 0.385
_refine_diff_density_min -0.266
_refine_diff_density_rms 0.050
_refine_ls_extinction_method none
_refine_ls_goodness_of_fit_ref 1.176
_refine_ls_hydrogen_treatment constr
_refine_ls_matrix_type full
_refine_ls_number_parameters 473
_refine_ls_number_reflns 6742
_refine_ls_number_restraints 0
_refine_ls_restrained_S_all 1.176
_refine_ls_R_factor_all 0.0892
_refine_ls_R_factor_gt 0.0701
_refine_ls_shift/su_max 0.000
_refine_ls_shift/su_mean 0.000
_refine_ls_structure_factor_coef Fsqd
_refine_ls_weighting_details 'w=1/[\s^2^(Fo^2^)+(0.0509P)^2^+4.3830P] where P=(Fo^2^+2Fc^2^)/3'
_refine_ls_weighting_scheme calc
_refine_ls_wR_factor_gt 0.1595
_refine_ls_wR_factor_ref 0.1754
_reflns_Friedel_coverage 0.000
_reflns_number_gt 5523
_reflns_number_total 6742
_reflns_threshold_expression 'I > 2\s(I)'
_cod_data_source_file d1cc06225e2.cif
_cod_data_source_block wa3144
_cod_original_sg_symbol_H-M 'P 2/c'
_cod_database_code 7129375
_shelx_shelxl_version_number 2018/3
_shelx_space_group_comment
; 
The symmetry employed for this shelxl refinement is uniquely defined 
by the following loop, which should always be used as a source of 
symmetry information in preference to the above space-group names. 
They are only intended as comments. 
;
_shelx_estimated_absorpt_t_min 0.978
_shelx_estimated_absorpt_t_max 0.986

loop_
_space_group_symop_operation_xyz
'x, y, z'
'x, -y, z+1/2'
'-x, -y, -z'
'-x, y, -z-1/2'

loop_
_atom_site_label
_atom_site_type_symbol
_atom_site_fract_x
_atom_site_fract_y
_atom_site_fract_z
_atom_site_U_iso_or_equiv
_atom_site_adp_type
_atom_site_occupancy
_atom_site_site_symmetry_order
_atom_site_calc_flag
_atom_site_refinement_flags_posn
_atom_site_refinement_flags_adp
_atom_site_refinement_flags_occupancy
_atom_site_disorder_assembly
_atom_site_disorder_group
B1 B 0.1749(2) 0.7400(3) 0.55729(13) 0.0311(6) Uani 1 1 d . . . . .
B2 B 0.3603(2) 0.7319(3) 0.51791(15) 0.0401(7) Uani 1 1 d . . . . .
F1 F 0.36216(11) 0.72306(17) 0.64013(8) 0.0480(4) Uani 1 1 d . . . . .
F2 F 0.40883(14) 0.72835(17) 0.76391(9) 0.0576(5) Uani 1 1 d . . . . .
F3 F 0.28096(19) 0.7444(2) 0.83548(9) 0.0798(7) Uani 1 1 d . . . . .
F4 F 0.10089(18) 0.7543(3) 0.77730(11) 0.0889(8) Uani 1 1 d . . . . .
F5 F 0.05005(13) 0.7513(2) 0.65392(9) 0.0627(6) Uani 1 1 d . . . . .
C1 C 0.21539(18) 0.6198(2) 0.53039(11) 0.0327(6) Uani 1 1 d . . . . .
C2 C 0.30103(19) 0.6179(2) 0.51262(12) 0.0353(6) Uani 1 1 d . . . . .
C3 C 0.3297(2) 0.5126(3) 0.48739(13) 0.0458(8) Uani 1 1 d . . . . .
H3 H 0.387676 0.510932 0.476100 0.055 Uiso 1 1 calc R U . . .
C4 C 0.2762(3) 0.4126(3) 0.47871(15) 0.0559(9) Uani 1 1 d . . . . .
H4 H 0.296475 0.343389 0.460828 0.067 Uiso 1 1 calc R U . . .
C5 C 0.1932(3) 0.4139(3) 0.49620(15) 0.0537(9) Uani 1 1 d . . . . .
H5 H 0.155687 0.345358 0.490495 0.064 Uiso 1 1 calc R U . . .
C6 C 0.1645(2) 0.5149(2) 0.52205(13) 0.0426(7) Uani 1 1 d . . . . .
H6 H 0.107577 0.513157 0.534791 0.051 Uiso 1 1 calc R U . . .
C7 C 0.0647(2) 0.7462(3) 0.53058(15) 0.0468(7) Uani 1 1 d . . . . .
H7A H 0.051745 0.748691 0.484409 0.070 Uiso 1 1 calc R U . . .
H7B H 0.040308 0.817625 0.546748 0.070 Uiso 1 1 calc R U . . .
H7C H 0.035866 0.676155 0.544576 0.070 Uiso 1 1 calc R U . . .
C11 C 0.22341(19) 0.8572(2) 0.53325(11) 0.0320(6) Uani 1 1 d . . . . .
C12 C 0.30955(19) 0.8520(2) 0.51602(12) 0.0342(6) Uani 1 1 d . . . . .
C13 C 0.3472(2) 0.9556(3) 0.49560(13) 0.0441(7) Uani 1 1 d . . . . .
H13 H 0.405348 0.951616 0.484674 0.053 Uiso 1 1 calc R U . . .
C14 C 0.3023(3) 1.0619(3) 0.49110(15) 0.0549(9) Uani 1 1 d . . . . .
H14 H 0.328736 1.130365 0.476819 0.066 Uiso 1 1 calc R U . . .
C15 C 0.2186(3) 1.0684(3) 0.50749(16) 0.0557(9) Uani 1 1 d . . . . .
H15 H 0.186552 1.141405 0.504378 0.067 Uiso 1 1 calc R U . . .
C16 C 0.1810(2) 0.9678(3) 0.52859(13) 0.0443(7) Uani 1 1 d . . . . .
H16 H 0.123650 0.974500 0.540453 0.053 Uiso 1 1 calc R U . . .
C17 C 0.4677(2) 0.7263(3) 0.52267(19) 0.0606(9) Uani 1 1 d . . . . .
H17A H 0.482139 0.660930 0.496701 0.091 Uiso 0.54(4) 1 calc R U P . .
H17B H 0.498556 0.713559 0.566663 0.091 Uiso 0.54(4) 1 calc R U P . .
H17C H 0.488666 0.801001 0.507585 0.091 Uiso 0.54(4) 1 calc R U P . .
H17D H 0.497434 0.789396 0.550598 0.091 Uiso 0.46(4) 1 calc R U P . .
H17E H 0.481018 0.736768 0.480636 0.091 Uiso 0.46(4) 1 calc R U P . .
H17F H 0.490908 0.649326 0.539715 0.091 Uiso 0.46(4) 1 calc R U P . .
C21 C 0.20294(19) 0.7380(2) 0.63653(12) 0.0325(6) Uani 1 1 d . . . . .
C22 C 0.2925(2) 0.7319(2) 0.67064(13) 0.0364(6) Uani 1 1 d . . . . .
C23 C 0.3191(2) 0.7344(2) 0.73569(13) 0.0404(7) Uani 1 1 d . . . . .
C24 C 0.2555(3) 0.7421(3) 0.77185(14) 0.0501(8) Uani 1 1 d . . . . .
C25 C 0.1656(3) 0.7469(3) 0.74230(15) 0.0528(8) Uani 1 1 d . . . . .
C26 C 0.1414(2) 0.7447(3) 0.67700(14) 0.0419(7) Uani 1 1 d . . . . .
Li1 Li 1.000000 0.2469(6) 0.750000 0.0363(14) Uani 1 2 d S T P . .
O31 O 0.95987(17) 0.3970(2) 0.81035(10) 0.0600(7) Uani 1 1 d . . . . .
O32 O 0.90247(16) 0.1662(3) 0.80907(9) 0.0619(7) Uani 1 1 d . . . . .
O33 O 1.07751(16) 0.0925(2) 0.81579(10) 0.0534(6) Uani 1 1 d . . . . .
O34 O 1.13643(15) 0.3230(2) 0.81712(9) 0.0484(5) Uani 1 1 d . . . . .
C31 C 0.8793(3) 0.3616(5) 0.83132(18) 0.0901(18) Uani 1 1 d . . . . .
H31A H 0.826383 0.364356 0.795318 0.108 Uiso 1 1 calc R U . . .
H31B H 0.867605 0.418119 0.863623 0.108 Uiso 1 1 calc R U . . .
C32 C 0.8879(2) 0.2411(5) 0.85816(16) 0.0783(15) Uani 1 1 d . . . . .
H32A H 0.939998 0.236625 0.894643 0.094 Uiso 1 1 calc R U . . .
H32B H 0.831535 0.218256 0.872227 0.094 Uiso 1 1 calc R U . . .
C33 C 0.9305(3) 0.0491(4) 0.82902(17) 0.0800(14) Uani 1 1 d . . . . .
H33A H 0.919365 -0.004399 0.792049 0.096 Uiso 1 1 calc R U . . .
H33B H 0.893628 0.020540 0.858916 0.096 Uiso 1 1 calc R U . . .
C34 C 1.0297(3) 0.0450(4) 0.86021(16) 0.0677(11) Uani 1 1 d . . . . .
H34A H 1.041416 0.092776 0.899317 0.081 Uiso 1 1 calc R U . . .
H34B H 1.049194 -0.037524 0.870995 0.081 Uiso 1 1 calc R U . . .
C35 C 1.1692(2) 0.1249(3) 0.84257(14) 0.0518(8) Uani 1 1 d . . . . .
H35A H 1.206477 0.119343 0.809957 0.062 Uiso 1 1 calc R U . . .
H35B H 1.194833 0.069063 0.876880 0.062 Uiso 1 1 calc R U . . .
C36 C 1.1745(2) 0.2470(3) 0.86801(13) 0.0441(7) Uani 1 1 d . . . . .
H36A H 1.139602 0.253122 0.901958 0.053 Uiso 1 1 calc R U . . .
H36B H 1.238725 0.268892 0.885538 0.053 Uiso 1 1 calc R U . . .
C37 C 1.1181(3) 0.4392(3) 0.83614(16) 0.0630(10) Uani 1 1 d . . . . .
H37A H 1.114320 0.493847 0.800029 0.076 Uiso 1 1 calc R U . . .
H37B H 1.168993 0.465637 0.870113 0.076 Uiso 1 1 calc R U . . .
C38 C 1.0304(3) 0.4447(3) 0.85935(16) 0.0642(11) Uani 1 1 d . . . . .
H38A H 1.035577 0.397689 0.898458 0.077 Uiso 1 1 calc R U . . .
H38B H 1.016096 0.527579 0.868471 0.077 Uiso 1 1 calc R U . . .
Li2 Li 0.500000 0.2273(6) 0.750000 0.0344(13) Uani 1 2 d S T P . .
O41 O 0.37448(15) 0.34686(18) 0.70610(10) 0.0491(5) Uani 1 1 d . . . . .
O42 O 0.46137(16) 0.3471(2) 0.83222(11) 0.0535(6) Uani 1 1 d . . . . .
C41 C 0.3608(2) 0.4415(3) 0.74494(19) 0.0562(9) Uani 1 1 d . . . . .
H41A H 0.298966 0.475110 0.730502 0.067 Uiso 1 1 calc R U . . .
H41B H 0.406205 0.504718 0.743653 0.067 Uiso 1 1 calc R U . . .
C42 C 0.3715(2) 0.3946(3) 0.80980(19) 0.0593(9) Uani 1 1 d . . . . .
H42A H 0.360321 0.458861 0.838284 0.071 Uiso 1 1 calc R U . . .
H42B H 0.325657 0.331807 0.810403 0.071 Uiso 1 1 calc R U . . .
C43 C 0.5271(3) 0.4328(3) 0.85846(18) 0.0636(10) Uani 1 1 d . . . . .
H43A H 0.522822 0.450352 0.902472 0.076 Uiso 1 1 calc R U . . .
H43B H 0.516723 0.507087 0.833781 0.076 Uiso 1 1 calc R U . . .
C44 C 0.6190(2) 0.3831(3) 0.85663(17) 0.0622(10) Uani 1 1 d . . . . .
H44A H 0.666188 0.443543 0.872011 0.075 Uiso 1 1 calc R U . . .
H44B H 0.631086 0.314093 0.885289 0.075 Uiso 1 1 calc R U . . .
O51 O 0.44260(13) 0.11000(17) 0.66653(9) 0.0409(5) Uani 1 1 d . . . . .
O52 O 0.62491(14) 0.10927(17) 0.72434(9) 0.0409(5) Uani 1 1 d . . . . .
C51 C 0.5108(2) 0.0710(3) 0.63418(14) 0.0474(7) Uani 1 1 d . . . . .
H51A H 0.530846 0.138499 0.611296 0.057 Uiso 1 1 calc R U . . .
H51B H 0.484684 0.010016 0.602816 0.057 Uiso 1 1 calc R U . . .
C52 C 0.5916(2) 0.0205(3) 0.67942(15) 0.0462(7) Uani 1 1 d . . . . .
H52A H 0.573175 -0.050307 0.700614 0.055 Uiso 1 1 calc R U . . .
H52B H 0.639585 -0.003017 0.656616 0.055 Uiso 1 1 calc R U . . .
C53 C 0.67677(19) 0.0651(3) 0.78184(15) 0.0438(7) Uani 1 1 d . . . . .
H53A H 0.715715 0.129389 0.803881 0.053 Uiso 1 1 calc R U . . .
H53B H 0.717411 0.001361 0.772643 0.053 Uiso 1 1 calc R U . . .
C54 C 0.6182(2) 0.0175(3) 0.82453(15) 0.0458(7) Uani 1 1 d . . . . .
H54A H 0.583341 -0.052309 0.805107 0.055 Uiso 1 1 calc R U . . .
H54B H 0.656522 -0.006607 0.865476 0.055 Uiso 1 1 calc R U . . .

loop_
_atom_site_aniso_label
_atom_site_aniso_U_11
_atom_site_aniso_U_22
_atom_site_aniso_U_33
_atom_site_aniso_U_23
_atom_site_aniso_U_13
_atom_site_aniso_U_12
B1 0.0352(15) 0.0350(16) 0.0230(14) 0.0022(12) 0.0056(11) 0.0012(12)
B2 0.0429(18) 0.0489(19) 0.0274(15) 0.0037(14) 0.0050(13) 0.0038(15)
F1 0.0412(9) 0.0641(11) 0.0379(9) -0.0026(8) 0.0067(7) 0.0056(8)
F2 0.0650(12) 0.0565(11) 0.0418(10) -0.0018(8) -0.0108(9) 0.0035(9)
F3 0.117(2) 0.0930(17) 0.0286(10) 0.0019(10) 0.0127(11) -0.0066(14)
F4 0.0911(17) 0.134(2) 0.0554(13) -0.0055(13) 0.0458(13) -0.0052(15)
F5 0.0489(11) 0.0888(15) 0.0556(12) -0.0045(10) 0.0230(9) -0.0001(10)
C1 0.0411(15) 0.0327(14) 0.0212(12) 0.0018(10) -0.0004(10) 0.0031(11)
C2 0.0466(16) 0.0351(14) 0.0214(12) 0.0026(10) 0.0003(11) 0.0124(12)
C3 0.0610(19) 0.0435(17) 0.0316(15) 0.0039(12) 0.0068(13) 0.0239(15)
C4 0.092(3) 0.0296(16) 0.0403(17) -0.0024(13) 0.0002(17) 0.0199(17)
C5 0.082(3) 0.0267(15) 0.0449(18) 0.0039(13) -0.0036(17) -0.0006(15)
C6 0.0553(18) 0.0337(15) 0.0349(15) 0.0054(12) 0.0008(13) -0.0029(13)
C7 0.0406(16) 0.059(2) 0.0389(16) 0.0015(14) 0.0048(13) 0.0028(14)
C11 0.0432(15) 0.0303(13) 0.0200(12) -0.0018(10) 0.0008(10) 0.0016(11)
C12 0.0431(15) 0.0350(14) 0.0231(12) -0.0027(11) 0.0032(11) -0.0062(12)
C13 0.0573(19) 0.0444(17) 0.0293(14) -0.0032(12) 0.0061(13) -0.0152(14)
C14 0.084(3) 0.0349(16) 0.0465(18) 0.0015(14) 0.0147(18) -0.0164(17)
C15 0.089(3) 0.0263(15) 0.0515(19) 0.0017(13) 0.0134(18) 0.0076(16)
C16 0.062(2) 0.0371(16) 0.0345(15) -0.0038(12) 0.0112(14) 0.0071(14)
C17 0.051(2) 0.067(2) 0.066(2) 0.0097(18) 0.0198(17) 0.0078(17)
C21 0.0427(15) 0.0243(12) 0.0298(13) 0.0011(10) 0.0057(11) 0.0011(11)
C22 0.0469(16) 0.0303(14) 0.0323(14) -0.0013(11) 0.0087(12) 0.0006(12)
C23 0.0577(18) 0.0275(14) 0.0310(14) -0.0004(11) -0.0021(13) 0.0010(13)
C24 0.080(2) 0.0420(17) 0.0282(15) 0.0025(12) 0.0121(15) -0.0030(16)
C25 0.068(2) 0.057(2) 0.0406(17) -0.0007(15) 0.0293(16) -0.0040(17)
C26 0.0456(17) 0.0406(16) 0.0410(16) -0.0004(13) 0.0125(13) -0.0015(13)
Li1 0.035(3) 0.048(4) 0.026(3) 0.000 0.009(3) 0.000
O31 0.0706(16) 0.0672(15) 0.0336(11) -0.0123(11) -0.0084(11) 0.0171(13)
O32 0.0517(13) 0.106(2) 0.0260(11) -0.0019(12) 0.0041(9) -0.0252(14)
O33 0.0630(14) 0.0603(14) 0.0320(11) 0.0022(10) -0.0015(10) -0.0143(11)
O34 0.0606(13) 0.0559(13) 0.0250(10) -0.0006(9) 0.0007(9) -0.0081(11)
C31 0.046(2) 0.176(5) 0.042(2) -0.045(3) -0.0070(16) 0.048(3)
C32 0.0361(18) 0.170(5) 0.0293(17) -0.013(2) 0.0080(14) -0.021(2)
C33 0.086(3) 0.103(3) 0.0410(19) 0.027(2) -0.0094(18) -0.055(3)
C34 0.080(3) 0.076(3) 0.0405(18) 0.0202(17) -0.0037(17) -0.031(2)
C35 0.0453(17) 0.075(2) 0.0339(15) 0.0051(15) 0.0051(13) 0.0155(16)
C36 0.0338(15) 0.070(2) 0.0256(13) 0.0036(13) -0.0013(11) -0.0079(14)
C37 0.090(3) 0.053(2) 0.0388(18) -0.0031(15) -0.0039(18) -0.0195(19)
C38 0.091(3) 0.051(2) 0.0395(18) -0.0156(15) -0.0122(18) 0.0105(19)
Li2 0.033(3) 0.036(3) 0.033(3) 0.000 0.006(3) 0.000
O41 0.0558(13) 0.0348(11) 0.0519(13) 0.0043(9) 0.0001(10) 0.0001(10)
O42 0.0575(14) 0.0468(13) 0.0513(13) -0.0083(10) 0.0002(10) -0.0015(10)
C41 0.0382(17) 0.0387(17) 0.088(3) -0.0082(17) 0.0045(17) 0.0043(13)
C42 0.053(2) 0.0456(19) 0.087(3) -0.0097(18) 0.0320(19) 0.0032(16)
C43 0.072(2) 0.061(2) 0.055(2) -0.0244(17) 0.0066(18) -0.0156(19)
C44 0.063(2) 0.060(2) 0.052(2) -0.0254(17) -0.0128(16) 0.0033(18)
O51 0.0416(11) 0.0397(11) 0.0415(11) -0.0012(9) 0.0086(9) -0.0031(9)
O52 0.0460(11) 0.0353(10) 0.0402(11) -0.0019(8) 0.0060(9) -0.0047(9)
C51 0.0577(19) 0.0518(18) 0.0346(15) -0.0080(13) 0.0140(14) -0.0024(15)
C52 0.0481(17) 0.0468(17) 0.0461(17) -0.0113(14) 0.0154(14) -0.0014(14)
C53 0.0319(14) 0.0431(16) 0.0535(18) -0.0011(14) 0.0020(13) 0.0045(12)
C54 0.0435(17) 0.0469(17) 0.0427(16) 0.0073(14) -0.0007(13) 0.0123(14)

loop_
_atom_type_symbol
_atom_type_description
_atom_type_scat_dispersion_real
_atom_type_scat_dispersion_imag
_atom_type_scat_source
C C 0.0033 0.0016 'International Tables Vol C Tables 4.2.6.8 and 6.1.1.4'
H H 0.0000 0.0000 'International Tables Vol C Tables 4.2.6.8 and 6.1.1.4'
B B 0.0013 0.0007 'International Tables Vol C Tables 4.2.6.8 and 6.1.1.4'
F F 0.0171 0.0103 'International Tables Vol C Tables 4.2.6.8 and 6.1.1.4'
Li Li -0.0003 0.0001 'International Tables Vol C Tables 4.2.6.8 and 6.1.1.4'
O O 0.0106 0.0060 'International Tables Vol C Tables 4.2.6.8 and 6.1.1.4'

loop_
_geom_angle_atom_site_label_1
_geom_angle_atom_site_label_2
_geom_angle_atom_site_label_3
_geom_angle
_geom_angle_site_symmetry_1
_geom_angle_site_symmetry_3
_geom_angle_publ_flag
C7 B1 C1 109.3(2) . . ?
C7 B1 C11 109.5(2) . . ?
C1 B1 C11 109.4(2) . . ?
C7 B1 C21 112.4(2) . . ?
C1 B1 C21 108.7(2) . . ?
C11 B1 C21 107.6(2) . . ?
C12 B2 C2 116.9(3) . . ?
C12 B2 C17 121.3(3) . . ?
C2 B2 C17 121.7(3) . . ?
C6 C1 C2 116.8(3) . . ?
C6 C1 B1 121.0(3) . . ?
C2 C1 B1 122.2(2) . . ?
C3 C2 C1 119.0(3) . . ?
C3 C2 B2 120.7(3) . . ?
C1 C2 B2 120.2(2) . . ?
C4 C3 C2 121.9(3) . . ?
C4 C3 H3 119.0 . . ?
C2 C3 H3 119.0 . . ?
C5 C4 C3 119.2(3) . . ?
C5 C4 H4 120.4 . . ?
C3 C4 H4 120.4 . . ?
C4 C5 C6 119.9(3) . . ?
C4 C5 H5 120.1 . . ?
C6 C5 H5 120.1 . . ?
C5 C6 C1 123.0(3) . . ?
C5 C6 H6 118.5 . . ?
C1 C6 H6 118.5 . . ?
B1 C7 H7A 109.5 . . ?
B1 C7 H7B 109.5 . . ?
H7A C7 H7B 109.5 . . ?
B1 C7 H7C 109.5 . . ?
H7A C7 H7C 109.5 . . ?
H7B C7 H7C 109.5 . . ?
C16 C11 C12 116.3(3) . . ?
C16 C11 B1 121.2(3) . . ?
C12 C11 B1 122.4(2) . . ?
C13 C12 C11 119.6(3) . . ?
C13 C12 B2 120.5(3) . . ?
C11 C12 B2 119.8(2) . . ?
C14 C13 C12 121.8(3) . . ?
C14 C13 H13 119.1 . . ?
C12 C13 H13 119.1 . . ?
C13 C14 C15 119.3(3) . . ?
C13 C14 H14 120.4 . . ?
C15 C14 H14 120.4 . . ?
C14 C15 C16 119.8(3) . . ?
C14 C15 H15 120.1 . . ?
C16 C15 H15 120.1 . . ?
C15 C16 C11 123.2(3) . . ?
C15 C16 H16 118.4 . . ?
C11 C16 H16 118.4 . . ?
B2 C17 H17A 109.5 . . ?
B2 C17 H17B 109.5 . . ?
H17A C17 H17B 109.5 . . ?
B2 C17 H17C 109.5 . . ?
H17A C17 H17C 109.5 . . ?
H17B C17 H17C 109.5 . . ?
B2 C17 H17D 109.5 . . ?
H17A C17 H17D 141.1 . . ?
H17B C17 H17D 56.3 . . ?
H17C C17 H17D 56.3 . . ?
B2 C17 H17E 109.5 . . ?
H17A C17 H17E 56.3 . . ?
H17B C17 H17E 141.1 . . ?
H17C C17 H17E 56.3 . . ?
H17D C17 H17E 109.5 . . ?
B2 C17 H17F 109.5 . . ?
H17A C17 H17F 56.3 . . ?
H17B C17 H17F 56.3 . . ?
H17C C17 H17F 141.1 . . ?
H17D C17 H17F 109.5 . . ?
H17E C17 H17F 109.5 . . ?
C22 C21 C26 110.9(2) . . ?
C22 C21 B1 123.4(2) . . ?
C26 C21 B1 125.7(2) . . ?
F1 C22 C23 114.4(3) . . ?
F1 C22 C21 120.0(2) . . ?
C23 C22 C21 125.6(3) . . ?
F2 C23 C24 119.4(3) . . ?
F2 C23 C22 120.4(3) . . ?
C24 C23 C22 120.2(3) . . ?
F3 C24 C23 120.5(3) . . ?
F3 C24 C25 121.2(3) . . ?
C23 C24 C25 118.3(3) . . ?
F4 C25 C24 119.4(3) . . ?
F4 C25 C26 120.6(3) . . ?
C24 C25 C26 120.0(3) . . ?
F5 C26 C25 113.8(3) . . ?
F5 C26 C21 121.1(3) . . ?
C25 C26 C21 125.1(3) . . ?
O31 Li1 O31 84.9(3) . 4_757 ?
O31 Li1 O32 72.90(11) . . ?
O31 Li1 O32 150.9(2) 4_757 . ?
O31 Li1 O32 150.9(2) . 4_757 ?
O31 Li1 O32 72.90(11) 4_757 4_757 ?
O32 Li1 O32 133.7(3) . 4_757 ?
O31 Li1 O33 136.48(9) . 4_757 ?
O31 Li1 O33 110.51(8) 4_757 4_757 ?
O32 Li1 O33 76.10(17) . 4_757 ?
O32 Li1 O33 70.59(16) 4_757 4_757 ?
O31 Li1 O33 110.50(8) . . ?
O31 Li1 O33 136.48(9) 4_757 . ?
O32 Li1 O33 70.59(16) . . ?
O32 Li1 O33 76.10(17) 4_757 . ?
O33 Li1 O33 86.5(2) 4_757 . ?
O31 Li1 O34 77.93(16) . 4_757 ?
O31 Li1 O34 71.45(15) 4_757 4_757 ?
O32 Li1 O34 85.49(8) . 4_757 ?
O32 Li1 O34 111.06(7) 4_757 4_757 ?
O33 Li1 O34 69.82(8) 4_757 4_757 ?
O33 Li1 O34 149.9(2) . 4_757 ?
O31 Li1 O34 71.45(15) . . ?
O31 Li1 O34 77.92(16) 4_757 . ?
O32 Li1 O34 111.06(7) . . ?
O32 Li1 O34 85.49(8) 4_757 . ?
O33 Li1 O34 149.9(2) 4_757 . ?
O33 Li1 O34 69.82(9) . . ?
O34 Li1 O34 138.1(3) 4_757 . ?
C31 O31 C38 114.1(3) . . ?
C31 O31 Li1 108.2(3) . . ?
C38 O31 Li1 117.3(2) . . ?
C32 O32 C33 114.1(3) . . ?
C32 O32 Li1 113.2(3) . . ?
C33 O32 Li1 110.6(3) . . ?
C34 O33 C35 113.6(2) . . ?
C34 O33 Li1 115.4(2) . . ?
C35 O33 Li1 111.2(2) . . ?
C37 O34 C36 113.8(2) . . ?
C37 O34 Li1 108.3(2) . . ?
C36 O34 Li1 114.0(2) . . ?
O31 C31 C32 111.8(3) . . ?
O31 C31 H31A 109.2 . . ?
C32 C31 H31A 109.2 . . ?
O31 C31 H31B 109.2 . . ?
C32 C31 H31B 109.2 . . ?
H31A C31 H31B 107.9 . . ?
O32 C32 C31 105.7(3) . . ?
O32 C32 H32A 110.6 . . ?
C31 C32 H32A 110.6 . . ?
O32 C32 H32B 110.6 . . ?
C31 C32 H32B 110.6 . . ?
H32A C32 H32B 108.7 . . ?
O32 C33 C34 111.5(3) . . ?
O32 C33 H33A 109.3 . . ?
C34 C33 H33A 109.3 . . ?
O32 C33 H33B 109.3 . . ?
C34 C33 H33B 109.3 . . ?
H33A C33 H33B 108.0 . . ?
O33 C34 C33 105.9(3) . . ?
O33 C34 H34A 110.5 . . ?
C33 C34 H34A 110.5 . . ?
O33 C34 H34B 110.5 . . ?
C33 C34 H34B 110.5 . . ?
H34A C34 H34B 108.7 . . ?
O33 C35 C36 111.3(3) . . ?
O33 C35 H35A 109.4 . . ?
C36 C35 H35A 109.4 . . ?
O33 C35 H35B 109.4 . . ?
C36 C35 H35B 109.4 . . ?
H35A C35 H35B 108.0 . . ?
O34 C36 C35 107.0(2) . . ?
O34 C36 H36A 110.3 . . ?
C35 C36 H36A 110.3 . . ?
O34 C36 H36B 110.3 . . ?
C35 C36 H36B 110.3 . . ?
H36A C36 H36B 108.6 . . ?
O34 C37 C38 111.8(3) . . ?
O34 C37 H37A 109.3 . . ?
C38 C37 H37A 109.3 . . ?
O34 C37 H37B 109.3 . . ?
C38 C37 H37B 109.3 . . ?
H37A C37 H37B 107.9 . . ?
O31 C38 C37 107.2(3) . . ?
O31 C38 H38A 110.3 . . ?
C37 C38 H38A 110.3 . . ?
O31 C38 H38B 110.3 . . ?
C37 C38 H38B 110.3 . . ?
H38A C38 H38B 108.5 . . ?
O51 Li2 O51 108.3(3) 4_657 . ?
O51 Li2 O41 143.05(8) 4_657 . ?
O51 Li2 O41 82.78(7) . . ?
O51 Li2 O41 82.78(7) 4_657 4_657 ?
O51 Li2 O41 143.05(8) . 4_657 ?
O41 Li2 O41 109.8(3) . 4_657 ?
O51 Li2 O42 81.18(7) 4_657 . ?
O51 Li2 O42 144.39(7) . . ?
O41 Li2 O42 71.37(15) . . ?
O41 Li2 O42 70.84(15) 4_657 . ?
O51 Li2 O42 144.39(7) 4_657 4_657 ?
O51 Li2 O42 81.18(7) . 4_657 ?
O41 Li2 O42 70.84(15) . 4_657 ?
O41 Li2 O42 71.37(15) 4_657 4_657 ?
O42 Li2 O42 111.4(3) . 4_657 ?
O51 Li2 O52 71.50(14) 4_657 . ?
O51 Li2 O52 71.39(14) . . ?
O41 Li2 O52 143.52(7) . . ?
O41 Li2 O52 79.68(7) 4_657 . ?
O42 Li2 O52 141.92(7) . . ?
O42 Li2 O52 79.92(7) 4_657 . ?
O51 Li2 O52 71.39(14) 4_657 4_657 ?
O51 Li2 O52 71.50(14) . 4_657 ?
O41 Li2 O52 79.68(7) . 4_657 ?
O41 Li2 O52 143.52(7) 4_657 4_657 ?
O42 Li2 O52 79.92(7) . 4_657 ?
O42 Li2 O52 141.92(7) 4_657 4_657 ?
O52 Li2 O52 114.2(3) . 4_657 ?
C41 O41 C44 113.4(3) . 4_657 ?
C41 O41 Li2 113.6(2) . . ?
C44 O41 Li2 109.8(2) 4_657 . ?
C43 O42 C42 113.9(3) . . ?
C43 O42 Li2 115.4(2) . . ?
C42 O42 Li2 108.23(19) . . ?
O41 C41 C42 107.3(3) . . ?
O41 C41 H41A 110.3 . . ?
C42 C41 H41A 110.3 . . ?
O41 C41 H41B 110.3 . . ?
C42 C41 H41B 110.3 . . ?
H41A C41 H41B 108.5 . . ?
O42 C42 C41 111.3(3) . . ?
O42 C42 H42A 109.4 . . ?
C41 C42 H42A 109.4 . . ?
O42 C42 H42B 109.4 . . ?
C41 C42 H42B 109.4 . . ?
H42A C42 H42B 108.0 . . ?
O42 C43 C44 107.4(3) . . ?
O42 C43 H43A 110.2 . . ?
C44 C43 H43A 110.2 . . ?
O42 C43 H43B 110.2 . . ?
C44 C43 H43B 110.2 . . ?
H43A C43 H43B 108.5 . . ?
O41 C44 C43 112.1(3) 4_657 . ?
O41 C44 H44A 109.2 4_657 . ?
C43 C44 H44A 109.2 . . ?
O41 C44 H44B 109.2 4_657 . ?
C43 C44 H44B 109.2 . . ?
H44A C44 H44B 107.9 . . ?
C51 O51 C54 112.6(2) . 4_657 ?
C51 O51 Li2 112.53(17) . . ?
C54 O51 Li2 117.86(18) 4_657 . ?
C52 O52 C53 114.0(2) . . ?
C52 O52 Li2 111.44(19) . . ?
C53 O52 Li2 107.22(17) . . ?
O51 C51 C52 111.0(2) . . ?
O51 C51 H51A 109.4 . . ?
C52 C51 H51A 109.4 . . ?
O51 C51 H51B 109.4 . . ?
C52 C51 H51B 109.4 . . ?
H51A C51 H51B 108.0 . . ?
O52 C52 C51 107.5(2) . . ?
O52 C52 H52A 110.2 . . ?
C51 C52 H52A 110.2 . . ?
O52 C52 H52B 110.2 . . ?
C51 C52 H52B 110.2 . . ?
H52A C52 H52B 108.5 . . ?
O52 C53 C54 112.7(2) . . ?
O52 C53 H53A 109.1 . . ?
C54 C53 H53A 109.1 . . ?
O52 C53 H53B 109.1 . . ?
C54 C53 H53B 109.1 . . ?
H53A C53 H53B 107.8 . . ?
O51 C54 C53 107.0(2) 4_657 . ?
O51 C54 H54A 110.3 4_657 . ?
C53 C54 H54A 110.3 . . ?
O51 C54 H54B 110.3 4_657 . ?
C53 C54 H54B 110.3 . . ?
H54A C54 H54B 108.6 . . ?

loop_
_geom_bond_atom_site_label_1
_geom_bond_atom_site_label_2
_geom_bond_distance
_geom_bond_site_symmetry_2
_geom_bond_publ_flag
B1 C7 1.634(4) . ?
B1 C1 1.643(4) . ?
B1 C11 1.646(4) . ?
B1 C21 1.682(4) . ?
B2 C12 1.552(4) . ?
B2 C2 1.556(5) . ?
B2 C17 1.592(5) . ?
F1 C22 1.351(3) . ?
F2 C23 1.357(4) . ?
F3 C24 1.353(4) . ?
F4 C25 1.353(4) . ?
F5 C26 1.358(4) . ?
C1 C6 1.401(4) . ?
C1 C2 1.415(4) . ?
C2 C3 1.413(4) . ?
C3 C4 1.376(5) . ?
C3 H3 0.9500 . ?
C4 C5 1.374(5) . ?
C4 H4 0.9500 . ?
C5 C6 1.379(4) . ?
C5 H5 0.9500 . ?
C6 H6 0.9500 . ?
C7 H7A 0.9800 . ?
C7 H7B 0.9800 . ?
C7 H7C 0.9800 . ?
C11 C16 1.396(4) . ?
C11 C12 1.418(4) . ?
C12 C13 1.411(4) . ?
C13 C14 1.370(5) . ?
C13 H13 0.9500 . ?
C14 C15 1.376(5) . ?
C14 H14 0.9500 . ?
C15 C16 1.388(4) . ?
C15 H15 0.9500 . ?
C16 H16 0.9500 . ?
C17 H17A 0.9800 . ?
C17 H17B 0.9800 . ?
C17 H17C 0.9800 . ?
C17 H17D 0.9800 . ?
C17 H17E 0.9800 . ?
C17 H17F 0.9800 . ?
C21 C22 1.392(4) . ?
C21 C26 1.401(4) . ?
C22 C23 1.384(4) . ?
C23 C24 1.358(5) . ?
C24 C25 1.366(5) . ?
C25 C26 1.387(4) . ?
Li1 O31 2.298(6) . ?
Li1 O31 2.298(6) 4_757 ?
Li1 O32 2.321(3) . ?
Li1 O32 2.321(3) 4_757 ?
Li1 O33 2.395(5) 4_757 ?
Li1 O33 2.395(5) . ?
Li1 O34 2.407(3) 4_757 ?
Li1 O34 2.407(3) . ?
O31 C31 1.433(5) . ?
O31 C38 1.438(4) . ?
O32 C32 1.413(5) . ?
O32 C33 1.428(5) . ?
O33 C34 1.420(4) . ?
O33 C35 1.424(4) . ?
O34 C37 1.420(4) . ?
O34 C36 1.421(3) . ?
C31 C32 1.476(7) . ?
C31 H31A 0.9900 . ?
C31 H31B 0.9900 . ?
C32 H32A 0.9900 . ?
C32 H32B 0.9900 . ?
C33 C34 1.499(5) . ?
C33 H33A 0.9900 . ?
C33 H33B 0.9900 . ?
C34 H34A 0.9900 . ?
C34 H34B 0.9900 . ?
C35 C36 1.481(5) . ?
C35 H35A 0.9900 . ?
C35 H35B 0.9900 . ?
C36 H36A 0.9900 . ?
C36 H36B 0.9900 . ?
C37 C38 1.503(6) . ?
C37 H37A 0.9900 . ?
C37 H37B 0.9900 . ?
C38 H38A 0.9900 . ?
C38 H38B 0.9900 . ?
Li2 O51 2.264(4) 4_657 ?
Li2 O51 2.264(4) . ?
Li2 O41 2.350(4) . ?
Li2 O41 2.350(4) 4_657 ?
Li2 O42 2.404(4) . ?
Li2 O42 2.404(4) 4_657 ?
Li2 O52 2.455(4) . ?
Li2 O52 2.455(4) 4_657 ?
O41 C41 1.403(4) . ?
O41 C44 1.444(4) 4_657 ?
O42 C43 1.413(4) . ?
O42 C42 1.436(4) . ?
C41 C42 1.480(5) . ?
C41 H41A 0.9900 . ?
C41 H41B 0.9900 . ?
C42 H42A 0.9900 . ?
C42 H42B 0.9900 . ?
C43 C44 1.495(5) . ?
C43 H43A 0.9900 . ?
C43 H43B 0.9900 . ?
C44 H44A 0.9900 . ?
C44 H44B 0.9900 . ?
O51 C51 1.424(4) . ?
O51 C54 1.426(4) 4_657 ?
O52 C52 1.415(3) . ?
O52 C53 1.415(4) . ?
C51 C52 1.503(4) . ?
C51 H51A 0.9900 . ?
C51 H51B 0.9900 . ?
C52 H52A 0.9900 . ?
C52 H52B 0.9900 . ?
C53 C54 1.502(4) . ?
C53 H53A 0.9900 . ?
C53 H53B 0.9900 . ?
C54 H54A 0.9900 . ?
C54 H54B 0.9900 . ?

loop_
_geom_torsion_atom_site_label_1
_geom_torsion_atom_site_label_2
_geom_torsion_atom_site_label_3
_geom_torsion_atom_site_label_4
_geom_torsion
_geom_torsion_site_symmetry_1
_geom_torsion_site_symmetry_2
_geom_torsion_site_symmetry_3
_geom_torsion_site_symmetry_4
_geom_torsion_publ_flag
C7 B1 C1 C6 -35.2(3) . . . . ?
C11 B1 C1 C6 -155.0(2) . . . . ?
C21 B1 C1 C6 87.8(3) . . . . ?
C7 B1 C1 C2 142.7(2) . . . . ?
C11 B1 C1 C2 22.8(3) . . . . ?
C21 B1 C1 C2 -94.3(3) . . . . ?
C6 C1 C2 C3 0.6(4) . . . . ?
B1 C1 C2 C3 -177.4(2) . . . . ?
C6 C1 C2 B2 177.7(2) . . . . ?
B1 C1 C2 B2 -0.3(4) . . . . ?
C12 B2 C2 C3 152.7(3) . . . . ?
C17 B2 C2 C3 -25.2(4) . . . . ?
C12 B2 C2 C1 -24.3(4) . . . . ?
C17 B2 C2 C1 157.7(3) . . . . ?
C1 C2 C3 C4 1.0(4) . . . . ?
B2 C2 C3 C4 -176.1(3) . . . . ?
C2 C3 C4 C5 -1.3(5) . . . . ?
C3 C4 C5 C6 0.1(5) . . . . ?
C4 C5 C6 C1 1.6(5) . . . . ?
C2 C1 C6 C5 -1.9(4) . . . . ?
B1 C1 C6 C5 176.1(3) . . . . ?
C7 B1 C11 C16 36.5(3) . . . . ?
C1 B1 C11 C16 156.2(2) . . . . ?
C21 B1 C11 C16 -85.9(3) . . . . ?
C7 B1 C11 C12 -143.3(2) . . . . ?
C1 B1 C11 C12 -23.6(3) . . . . ?
C21 B1 C11 C12 94.3(3) . . . . ?
C16 C11 C12 C13 0.0(4) . . . . ?
B1 C11 C12 C13 179.8(2) . . . . ?
C16 C11 C12 B2 -178.3(2) . . . . ?
B1 C11 C12 B2 1.5(4) . . . . ?
C2 B2 C12 C13 -154.7(2) . . . . ?
C17 B2 C12 C13 23.3(4) . . . . ?
C2 B2 C12 C11 23.6(4) . . . . ?
C17 B2 C12 C11 -158.5(3) . . . . ?
C11 C12 C13 C14 -0.8(4) . . . . ?
B2 C12 C13 C14 177.4(3) . . . . ?
C12 C13 C14 C15 0.7(5) . . . . ?
C13 C14 C15 C16 0.3(5) . . . . ?
C14 C15 C16 C11 -1.2(5) . . . . ?
C12 C11 C16 C15 1.0(4) . . . . ?
B1 C11 C16 C15 -178.8(3) . . . . ?
C7 B1 C21 C22 179.5(2) . . . . ?
C1 B1 C21 C22 58.4(3) . . . . ?
C11 B1 C21 C22 -60.0(3) . . . . ?
C7 B1 C21 C26 -2.0(4) . . . . ?
C1 B1 C21 C26 -123.1(3) . . . . ?
C11 B1 C21 C26 118.6(3) . . . . ?
C26 C21 C22 F1 179.0(2) . . . . ?
B1 C21 C22 F1 -2.3(4) . . . . ?
C26 C21 C22 C23 -1.3(4) . . . . ?
B1 C21 C22 C23 177.5(3) . . . . ?
F1 C22 C23 F2 0.1(4) . . . . ?
C21 C22 C23 F2 -179.7(2) . . . . ?
F1 C22 C23 C24 -179.4(3) . . . . ?
C21 C22 C23 C24 0.8(4) . . . . ?
F2 C23 C24 F3 0.3(4) . . . . ?
C22 C23 C24 F3 179.8(3) . . . . ?
F2 C23 C24 C25 -179.3(3) . . . . ?
C22 C23 C24 C25 0.2(4) . . . . ?
F3 C24 C25 F4 0.2(5) . . . . ?
C23 C24 C25 F4 179.9(3) . . . . ?
F3 C24 C25 C26 179.9(3) . . . . ?
C23 C24 C25 C26 -0.5(5) . . . . ?
F4 C25 C26 F5 0.4(5) . . . . ?
C24 C25 C26 F5 -179.3(3) . . . . ?
F4 C25 C26 C21 179.5(3) . . . . ?
C24 C25 C26 C21 -0.2(5) . . . . ?
C22 C21 C26 F5 -180.0(2) . . . . ?
B1 C21 C26 F5 1.3(4) . . . . ?
C22 C21 C26 C25 1.0(4) . . . . ?
B1 C21 C26 C25 -177.7(3) . . . . ?
C38 O31 C31 C32 -84.1(4) . . . . ?
Li1 O31 C31 C32 48.5(3) . . . . ?
C33 O32 C32 C31 168.2(3) . . . . ?
Li1 O32 C32 C31 40.4(3) . . . . ?
O31 C31 C32 O32 -60.1(3) . . . . ?
C32 O32 C33 C34 -77.9(4) . . . . ?
Li1 O32 C33 C34 51.1(4) . . . . ?
C35 O33 C34 C33 164.1(3) . . . . ?
Li1 O33 C34 C33 33.9(4) . . . . ?
O32 C33 C34 O33 -56.1(4) . . . . ?
C34 O33 C35 C36 -86.5(3) . . . . ?
Li1 O33 C35 C36 45.7(3) . . . . ?
C37 O34 C36 C35 167.0(3) . . . . ?
Li1 O34 C36 C35 42.1(3) . . . . ?
O33 C35 C36 O34 -58.6(3) . . . . ?
C36 O34 C37 C38 -79.9(3) . . . . ?
Li1 O34 C37 C38 47.9(3) . . . . ?
C31 O31 C38 C37 161.5(3) . . . . ?
Li1 O31 C38 C37 33.5(4) . . . . ?
O34 C37 C38 O31 -54.6(4) . . . . ?
C44 O41 C41 C42 -170.3(3) 4_657 . . . ?
Li2 O41 C41 C42 -44.1(3) . . . . ?
C43 O42 C42 C41 84.5(4) . . . . ?
Li2 O42 C42 C41 -45.3(3) . . . . ?
O41 C41 C42 O42 60.9(3) . . . . ?
C42 O42 C43 C44 -158.8(3) . . . . ?
Li2 O42 C43 C44 -32.6(4) . . . . ?
O42 C43 C44 O41 55.0(4) . . . 4_657 ?
C54 O51 C51 C52 -86.3(3) 4_657 . . . ?
Li2 O51 C51 C52 49.8(3) . . . . ?
C53 O52 C52 C51 157.7(2) . . . . ?
Li2 O52 C52 C51 36.2(3) . . . . ?
O51 C51 C52 O52 -57.4(3) . . . . ?
C52 O52 C53 C54 -79.5(3) . . . . ?
Li2 O52 C53 C54 44.3(3) . . . . ?
O52 C53 C54 O51 -55.5(3) . . . 4_657 ?
